data_2201241
loop_
_publ_author_name
'L. Mihiri D. Ariyananda'
'Richard E. Norman'

_publ_section_title
;
 Tris(2,2'-bipyridyl-<i>N,N</i>')iron(II) bis[tetrachloroferrate(III)]
;
_journal_issue 12
_journal_name_full 'Acta Crystallographica Section E'
_journal_page_first m775
_journal_page_last m776
_journal_paper_doi 10.1107/S1600536802021773
_journal_volume 58
_journal_year 2002
_chemical_formula_iupac '[Fe (C10 H8 N2)3] [Fe Cl4]2'
_chemical_formula_moiety 'C30 H24 Fe N6, 2Cl4 Fe'
_chemical_formula_structural '[Fe (C10 H8 N2)3] [Fe Cl4]2'
_chemical_formula_sum 'C30 H24 Cl8 Fe3 N6'
_chemical_formula_weight 919.72
_space_group_IT_number 14
_symmetry_cell_setting monoclinic
_symmetry_space_group_name_Hall '-P 2ybc'
_symmetry_space_group_name_H-M 'P 1 21/c 1'
_cell_angle_alpha 90
_cell_angle_beta 100.381(2)
_cell_angle_gamma 90
_cell_formula_units_Z 4
_cell_length_a 18.6108(4)
_cell_length_b 10.7729(2)
_cell_length_c 18.5661(6)
_cell_measurement_reflns_used 13360
_cell_measurement_temperature 100
_cell_measurement_theta_max 30.0
_cell_measurement_theta_min 2.5
_cell_volume 3661.43(16)
_computing_cell_refinement 'DENZO and SCALEPACK'
_computing_data_collection 'COLLECT (Nonius 2000)'
_computing_data_reduction 'DENZO and SCALEPACK (Otwinowski & Minor, 1997)'
_computing_publication_material 'TEXSAN for Windows'
_computing_structure_refinement 'TEXSAN for Windows (Molecular Structure Corporation, 1997-1999)'
_computing_structure_solution
;
SIR92 (Altomare et al., 1993)
;
_diffrn_ambient_temperature 100
_diffrn_measured_fraction_theta_full 0.99
_diffrn_measured_fraction_theta_max 0.99
_diffrn_measurement_device 'Nonius KappaCCD (with Oxford Cryosystems Cryostream cooler)'
_diffrn_measurement_method ' \w scans with \k offsets'
_diffrn_radiation_monochromator graphite
_diffrn_radiation_source 'fine-focus sealed tube'
_diffrn_radiation_type 'Mo K\a'
_diffrn_radiation_wavelength 0.7107
_diffrn_reflns_av_R_equivalents 0.05380
_diffrn_reflns_av_sigmaI/netI 0.106
_diffrn_reflns_limit_h_max 26
_diffrn_reflns_limit_h_min -23
_diffrn_reflns_limit_k_max 15
_diffrn_reflns_limit_k_min -13
_diffrn_reflns_limit_l_max 26
_diffrn_reflns_limit_l_min -23
_diffrn_reflns_number 50254
_diffrn_reflns_reduction_process 'Lp corrections applied'
_diffrn_reflns_theta_full 30.0
_diffrn_reflns_theta_max 30.0
_diffrn_reflns_theta_min 2.5
_diffrn_standards_decay_% none
_diffrn_standards_interval_count 0
_diffrn_standards_number 0
_exptl_absorpt_coefficient_mu 1.787
_exptl_absorpt_correction_T_max 0.699
_exptl_absorpt_correction_T_min 0.600
_exptl_absorpt_correction_type multi-scan
_exptl_absorpt_process_details 'HKL SCALEPACK (Otwinowski & Minor, 1997)'
_exptl_crystal_colour 'dark red'
_exptl_crystal_density_diffrn 1.668
_exptl_crystal_density_meas ?
_exptl_crystal_description prism
_exptl_crystal_F_000 1840.0
_exptl_crystal_size_max 0.35
_exptl_crystal_size_mid 0.22
_exptl_crystal_size_min 0.20
_refine_diff_density_max 0.72
_refine_diff_density_min -0.55
_refine_ls_goodness_of_fit_all 0.916
_refine_ls_goodness_of_fit_ref 1.020
_refine_ls_hydrogen_treatment constr
_refine_ls_matrix_type full
_refine_ls_number_constraints 0
_refine_ls_number_parameters 424
_refine_ls_number_reflns 6113
_refine_ls_number_restraints 0
_refine_ls_R_factor_all 0.0555
_refine_ls_R_factor_gt 0.0427
_refine_ls_shift/su_max 0.0000
_refine_ls_structure_factor_coef Fsqd
_refine_ls_weighting_details 'w = 1/[\s^2^(Fo) + 0.0004|Fo|^2^]'
_refine_ls_weighting_scheme sigma
_refine_ls_wR_factor_all 0.0856
_refine_ls_wR_factor_ref 0.0717
_reflns_number_gt 6113
_reflns_number_total 10556
_reflns_threshold_expression I>3\s(I)
_cod_data_source_file ac6021.cif
_cod_data_source_block I
_cod_depositor_comments
;
The following automatic conversions were performed:

'_exptl_crystal_density_meas' value 'not measured' was changed to '?'
- the value is perceived as not measured.

Automatic conversion script
Id: cif_fix_values 3008 2015-01-20 13:52:24Z robertas 
;
_cod_original_cell_volume 3661.43(14)
_cod_original_sg_symbol_H-M 'P 21/c'
_cod_database_code 2201241
_cod_database_fobs_code 2201241

loop_
_symmetry_equiv_pos_as_xyz
'  +x,  +y,  +z'
'  -x,1/2+y,1/2-z'
'  -x,  -y,  -z'
'  +x,1/2-y,1/2+z'

loop_
_atom_site_label
_atom_site_fract_x
_atom_site_fract_y
_atom_site_fract_z
_atom_site_U_iso_or_equiv
_atom_site_adp_type
_atom_site_calc_flag
_atom_site_calc_attached_atom
_atom_site_refinement_flags
_atom_site_occupancy
Fe1 0.75386(2) 0.05888(3) 0.99014(2) 0.01572(9) Uani d ? . 1.000
Fe2 0.61693(2) 0.03489(4) 0.66489(2) 0.02168(10) Uani d ? . 1.000
Fe3 0.88302(2) 0.54248(4) 0.82609(2) 0.02373(10) Uani d ? . 1.000
Cl1 0.55849(4) 0.13717(7) 0.57039(4) 0.0372(2) Uani d ? . 1.000
Cl2 0.66129(5) -0.13581(7) 0.62506(4) 0.0356(2) Uani d ? . 1.000
Cl3 0.54023(4) -0.00386(7) 0.74024(4) 0.0305(2) Uani d ? . 1.000
Cl4 0.70593(4) 0.14879(7) 0.72311(4) 0.0301(2) Uani d ? . 1.000
Cl5 0.90394(6) 0.48621(7) 0.94071(4) 0.0448(2) Uani d ? . 1.000
Cl6 0.89092(5) 0.74431(6) 0.81280(4) 0.0337(2) Uani d ? . 1.000
Cl7 0.96732(4) 0.45352(6) 0.77338(4) 0.0266(2) Uani d ? . 1.000
Cl8 0.77522(5) 0.47679(7) 0.77280(5) 0.0443(2) Uani d ? . 1.000
N1 0.69408(11) 0.1980(2) 0.94529(10) 0.0165(5) Uani d ? . 1.000
N2 0.79939(11) 0.1919(2) 1.05526(10) 0.0162(5) Uani d ? . 1.000
N3 0.67552(12) 0.0184(2) 1.04435(11) 0.0192(6) Uani d ? . 1.000
N4 0.70384(12) -0.0695(2) 0.92338(11) 0.0188(6) Uani d ? . 1.000
N5 0.83083(12) 0.0819(2) 0.93264(10) 0.0175(5) Uani d ? . 1.000
N6 0.81968(12) -0.0745(2) 1.03467(11) 0.0182(5) Uani d ? . 1.000
C1 0.63720(10) 0.1907(2) 0.88873(13) 0.0202(7) Uani d ? . 1.000
C2 0.5957(2) 0.2930(3) 0.86290(10) 0.0250(7) Uani d ? . 1.000
C3 0.6126(2) 0.4066(2) 0.8955(2) 0.0268(7) Uani d ? . 1.000
C4 0.6712(2) 0.4162(2) 0.95240(10) 0.0233(7) Uani d ? . 1.000
C5 0.71060(10) 0.3107(2) 0.97675(13) 0.0177(6) Uani d ? . 1.000
C6 0.77310(10) 0.3080(2) 1.03804(13) 0.0172(6) Uani d ? . 1.000
C7 0.8041(2) 0.4122(2) 1.07440(10) 0.0215(7) Uani d ? . 1.000
C8 0.8643(2) 0.3993(2) 1.12930(10) 0.0238(7) Uani d ? . 1.000
C9 0.8920(2) 0.2818(2) 1.14680(13) 0.0221(7) Uani d ? . 1.000
C10 0.85770(10) 0.1810(2) 1.10958(13) 0.0194(7) Uani d ? . 1.000
C11 0.6630(2) 0.0736(2) 1.10590(10) 0.0231(7) Uani d ? . 1.000
C12 0.6048(2) 0.0420(3) 1.1388(2) 0.0277(8) Uani d ? . 1.000
C13 0.5569(2) -0.0489(3) 1.1072(2) 0.0308(8) Uani d ? . 1.000
C14 0.5684(2) -0.1058(3) 1.0441(2) 0.0273(8) Uani d ? . 1.000
C15 0.6275(2) -0.0711(2) 1.01319(13) 0.0206(7) Uani d ? . 1.000
C16 0.64630(10) -0.1245(2) 0.94602(13) 0.0206(7) Uani d ? . 1.000
C17 0.6087(2) -0.2223(3) 0.9075(2) 0.0313(8) Uani d ? . 1.000
C18 0.6304(2) -0.2648(3) 0.8448(2) 0.0359(9) Uani d ? . 1.000
C19 0.6896(2) -0.2113(2) 0.82210(10) 0.0257(7) Uani d ? . 1.000
C20 0.7248(2) -0.1132(2) 0.86242(13) 0.0214(7) Uani d ? . 1.000
C21 0.8338(2) 0.1714(2) 0.88278(13) 0.0209(7) Uani d ? . 1.000
C22 0.8894(2) 0.1781(3) 0.84280(10) 0.0265(8) Uani d ? . 1.000
C23 0.9449(2) 0.0921(3) 0.85460(10) 0.0263(8) Uani d ? . 1.000
C24 0.9425(2) -0.0009(2) 0.90620(10) 0.0236(7) Uani d ? . 1.000
C25 0.88540(10) -0.0038(2) 0.94384(13) 0.0175(6) Uani d ? . 1.000
C26 0.87680(10) -0.0970(2) 0.99965(13) 0.0180(6) Uani d ? . 1.000
C27 0.9215(2) -0.1997(2) 1.01670(10) 0.0225(7) Uani d ? . 1.000
C28 0.9107(2) -0.2784(2) 1.0729(2) 0.0256(7) Uani d ? . 1.000
C29 0.8549(2) -0.2517(2) 1.11030(10) 0.0253(7) Uani d ? . 1.000
C30 0.8105(2) -0.1507(2) 1.08964(13) 0.0220(7) Uani d ? . 1.000
H1 0.5977 0.0822 1.1825 0.033 Uiso calc ? . 1.000
H2 0.5559 0.2851 0.8232 0.030 Uiso calc ? . 1.000
H3 0.5841 0.4777 0.8790 0.032 Uiso calc ? . 1.000
H4 0.6844 0.4944 0.9747 0.028 Uiso calc ? . 1.000
H5 0.7841 0.4921 1.0617 0.026 Uiso calc ? . 1.000
H6 0.8864 0.4700 1.1547 0.029 Uiso calc ? . 1.000
H7 0.9339 0.2707 1.1838 0.026 Uiso calc ? . 1.000
H8 0.8760 0.1003 1.1229 0.023 Uiso calc ? . 1.000
H9 0.6955 0.1367 1.1275 0.028 Uiso calc ? . 1.000
H10 0.6254 0.1126 0.8660 0.024 Uiso calc ? . 1.000
H11 0.5164 -0.0719 1.1290 0.037 Uiso calc ? . 1.000
H12 0.5360 -0.1686 1.0219 0.033 Uiso calc ? . 1.000
H13 0.5684 -0.2595 0.9242 0.038 Uiso calc ? . 1.000
H14 0.6047 -0.3307 0.8175 0.043 Uiso calc ? . 1.000
H15 0.7060 -0.2408 0.7796 0.031 Uiso calc ? . 1.000
H16 0.7653 -0.0754 0.8464 0.026 Uiso calc ? . 1.000
H17 0.7962 0.2322 0.8748 0.025 Uiso calc ? . 1.000
H18 0.8894 0.2418 0.8074 0.032 Uiso calc ? . 1.000
H19 0.9840 0.0961 0.8282 0.032 Uiso calc ? . 1.000
H20 0.9800 -0.0618 0.9152 0.028 Uiso calc ? . 1.000
H21 0.9595 -0.2161 0.9899 0.027 Uiso calc ? . 1.000
H22 0.9410 -0.3490 1.0853 0.031 Uiso calc ? . 1.000
H23 0.8472 -0.3026 1.1499 0.030 Uiso calc ? . 1.000
H24 0.7718 -0.1342 1.1154 0.026 Uiso calc ? . 1.000

loop_
_atom_site_aniso_label
_atom_site_aniso_U_11
_atom_site_aniso_U_22
_atom_site_aniso_U_33
_atom_site_aniso_U_12
_atom_site_aniso_U_13
_atom_site_aniso_U_23
Fe1 0.0161(2) 0.0149(2) 0.0161(2) -0.0007(2) 0.00260(10) 0.00080(13)
Fe2 0.0190(2) 0.0237(2) 0.0219(2) -0.0002(2) 0.0025(2) -0.0031(2)
Fe3 0.0264(2) 0.0220(2) 0.0231(2) -0.0056(2) 0.0053(2) -0.0041(2)
Cl1 0.0308(4) 0.0520(5) 0.0279(4) 0.0155(4) 0.0028(3) 0.0044(3)
Cl2 0.0449(5) 0.0256(4) 0.0382(4) 0.0047(4) 0.0126(4) -0.0049(3)
Cl3 0.0241(4) 0.0422(4) 0.0258(3) -0.0091(3) 0.0064(3) -0.0065(3)
Cl4 0.0274(4) 0.0343(4) 0.0277(4) -0.0101(3) 0.0028(3) -0.0032(3)
Cl5 0.0758(7) 0.0377(4) 0.0232(4) -0.0105(4) 0.0151(4) -0.0027(3)
Cl6 0.0428(5) 0.0223(4) 0.0350(4) -0.0034(3) 0.0039(3) -0.0040(3)
Cl7 0.0280(4) 0.0259(4) 0.0272(3) -0.0053(3) 0.0088(3) -0.0016(3)
Cl8 0.0273(4) 0.0395(5) 0.0630(6) -0.0069(4) -0.0005(4) -0.0151(4)
N1 0.0168(12) 0.0163(10) 0.0171(10) -0.0021(9) 0.0048(9) 0.0008(8)
N2 0.0169(12) 0.0169(10) 0.0157(10) 0.0001(9) 0.0049(9) 0.0011(8)
N3 0.0185(12) 0.0172(11) 0.0221(11) 0.0015(9) 0.0043(9) 0.0028(8)
N4 0.0189(12) 0.0163(10) 0.0204(11) 0.0002(10) 0.0015(9) 0.0015(8)
N5 0.0190(12) 0.0171(10) 0.0162(10) -0.0025(9) 0.0028(9) -0.0030(8)
N6 0.0206(12) 0.0145(10) 0.0193(10) -0.0016(9) 0.0025(9) -0.0015(8)
C1 0.0200(10) 0.0205(13) 0.0201(12) -0.0040(11) 0.0025(11) -0.0001(10)
C2 0.022(2) 0.028(2) 0.0234(13) 0.0016(13) -0.0019(11) 0.0039(11)
C3 0.027(2) 0.0220(10) 0.0290(10) 0.0041(13) -0.0004(12) 0.0058(11)
C4 0.027(2) 0.0180(13) 0.0242(13) 0.0010(12) 0.0037(12) 0.0019(10)
C5 0.0180(10) 0.0172(12) 0.0189(12) -0.0006(11) 0.0051(11) 0.0015(9)
C6 0.0170(10) 0.0188(13) 0.0170(12) -0.0010(11) 0.0056(10) 0.0025(10)
C7 0.025(2) 0.0175(13) 0.0225(13) -0.0018(12) 0.0061(11) -0.0002(10)
C8 0.027(2) 0.0210(10) 0.0233(13) -0.0049(12) 0.0034(12) -0.0034(10)
C9 0.021(2) 0.0270(10) 0.0177(12) -0.0027(12) 0.0004(11) 0.0006(10)
C10 0.0200(10) 0.0216(13) 0.0176(12) 0.0024(11) 0.0044(11) 0.0006(10)
C11 0.026(2) 0.0209(13) 0.0239(13) 0.0009(12) 0.0077(12) 0.0015(11)
C12 0.030(2) 0.029(2) 0.0280(10) 0.0020(10) 0.0128(13) 0.0017(12)
C13 0.024(2) 0.034(2) 0.037(2) -0.0010(10) 0.0123(13) 0.0100(13)
C14 0.024(2) 0.028(2) 0.031(2) -0.0038(13) 0.0060(13) 0.0036(12)
C15 0.0220(10) 0.0179(13) 0.0224(13) 0.0002(11) 0.0046(11) 0.0044(10)
C16 0.021(2) 0.0187(13) 0.0217(13) -0.0033(11) 0.0018(11) 0.0023(10)
C17 0.030(2) 0.028(2) 0.037(2) -0.0130(10) 0.0092(13) -0.0007(13)
C18 0.048(2) 0.025(2) 0.033(2) -0.012(2) 0.004(2) -0.0071(12)
C19 0.032(2) 0.0207(13) 0.0230(13) -0.0006(13) 0.0008(12) -0.0025(11)
C20 0.022(2) 0.0228(13) 0.0184(12) 0.0010(12) 0.0015(11) 0.0005(10)
C21 0.024(2) 0.0185(13) 0.0203(13) -0.0040(12) 0.0049(11) -0.0003(10)
C22 0.034(2) 0.0240(10) 0.0230(10) -0.0100(13) 0.0098(13) -0.0023(11)
C23 0.026(2) 0.028(2) 0.0280(10) -0.0116(13) 0.0142(12) -0.0105(11)
C24 0.021(2) 0.0230(10) 0.0280(10) -0.0027(12) 0.0062(12) -0.0077(11)
C25 0.0160(10) 0.0186(13) 0.0174(12) -0.0032(11) 0.0013(11) -0.0061(10)
C26 0.0170(10) 0.0185(13) 0.0174(12) -0.0015(11) -0.0005(11) -0.0046(10)
C27 0.020(2) 0.0205(13) 0.0260(10) 0.0024(12) 0.0014(11) -0.0046(11)
C28 0.026(2) 0.0179(13) 0.0280(10) 0.0041(12) -0.0057(12) -0.0033(11)
C29 0.033(2) 0.0176(13) 0.0234(13) -0.0017(13) -0.0007(13) 0.0004(10)
C30 0.026(2) 0.0211(13) 0.0181(12) -0.0007(12) 0.0015(11) 0.0022(10)

loop_
_atom_type_symbol
_atom_type_scat_dispersion_real
_atom_type_scat_dispersion_imag
_atom_type_scat_source
C 0.002 0.002
;International Tables for Crystallography
(1992, Vol. C, Table 6.1.1.2)
;
H 0.000 0.000
;International Tables for Crystallography
(1992, Vol. C, Table 6.1.1.2)
;
N 0.004 0.003
;International Tables for Crystallography
(1992, Vol. C, Table 6.1.1.2)
;
Cl 0.132 0.159
;International Tables for Crystallography
(1992, Vol. C, Tables 4.2.6.8 and 6.1.1.1)
;
Fe 0.301 0.845
;International Tables for Crystallography
(1992, Vol. C, Tables 4.2.6.8 and 6.1.1.1)
;

loop_
_geom_angle_atom_site_label_1
_geom_angle_atom_site_label_2
_geom_angle_atom_site_label_3
_geom_angle
_geom_angle_publ_flag
N1 Fe1 N2 81.53(8) yes
N1 Fe1 N3 88.31(9) yes
N1 Fe1 N4 95.82(8) yes
N1 Fe1 N5 94.98(9) yes
N1 Fe1 N6 176.24(9) yes
N2 Fe1 N3 97.13(9) yes
N2 Fe1 N4 177.18(9) yes
N2 Fe1 N5 88.07(9) yes
N2 Fe1 N6 96.14(8) yes
N3 Fe1 N4 81.76(9) yes
N3 Fe1 N5 174.21(9) yes
N3 Fe1 N6 94.92(9) yes
N4 Fe1 N5 93.16(9) yes
N4 Fe1 N6 86.55(8) yes
N5 Fe1 N6 81.95(9) yes
CL1 FE2 CL2 108.31(3) no
CL1 FE2 CL3 108.55(3) no
CL1 FE2 CL4 109.69(3) no
CL2 FE2 CL3 112.29(3) no
CL2 FE2 CL4 109.82(3) no
CL3 FE2 CL4 108.14(3) no
CL5 FE3 CL6 112.41(3) no
CL5 FE3 CL7 107.18(4) no
CL5 FE3 CL8 109.84(4) no
CL6 FE3 CL7 108.19(3) no
CL6 FE3 CL8 110.11(4) no
CL7 FE3 CL8 109.00(3) no
Fe1 N1 C1 126.2(2) no
Fe1 N1 C5 115.7(2) no
C1 N1 C5 118.1(2) no
Fe1 N2 C6 115.4(2) no
Fe1 N2 C10 126.7(2) no
C6 N2 C10 117.6(2) no
Fe1 N3 C11 126.6(2) no
Fe1 N3 C15 115.3(2) no
C11 N3 C15 118.0(2) no
Fe1 N4 C16 114.9(2) no
Fe1 N4 C20 126.7(2) no
C16 N4 C20 118.2(2) no
Fe1 N5 C21 126.4(2) no
Fe1 N5 C25 115.6(2) no
C21 N5 C25 118.0(2) no
Fe1 N6 C26 114.1(2) no
Fe1 N6 C30 127.5(2) no
C26 N6 C30 118.1(2) no
N1 C1 C2 122.3(2) no
N1 C1 H10 118.9 no
C2 C1 H10 118.9 no
C1 C2 C3 119.2(2) no
C1 C2 H2 120.4 no
C3 C2 H2 120.4 no
C2 C3 C4 119.4(2) no
C2 C3 H3 120.3 no
C4 C3 H3 120.3 no
C3 C4 C5 119.2(2) no
C3 C4 H4 120.4 no
C5 C4 H4 120.4 no
N1 C5 C4 121.9(2) no
N1 C5 C6 113.6(2) no
C4 C5 C6 124.5(2) no
N2 C6 C5 113.6(2) no
N2 C6 C7 122.1(2) no
C5 C6 C7 124.3(2) no
C6 C7 C8 119.4(2) no
C6 C7 H5 120.3 no
C8 C7 H5 120.3 no
C7 C8 C9 119.0(2) no
C7 C8 H6 120.5 no
C9 C8 H6 120.5 no
C8 C9 C10 118.9(2) no
C8 C9 H7 120.6 no
C10 C9 H7 120.6 no
N2 C10 C9 123.0(2) no
N2 C10 H8 118.5 no
C9 C10 H8 118.5 no
N3 C11 C12 122.5(3) no
N3 C11 H9 118.7 no
C12 C11 H9 118.7 no
C11 C12 C13 119.0(3) no
C11 C12 H1 120.5 no
C13 C12 H1 120.5 no
C12 C13 C14 119.4(3) no
C12 C13 H11 120.3 no
C14 C13 H11 120.3 no
C13 C14 C15 119.5(3) no
C13 C14 H12 120.2 no
C15 C14 H12 120.2 no
N3 C15 C14 121.5(3) no
N3 C15 C16 113.3(2) no
C14 C15 C16 125.1(2) no
N4 C16 C15 114.4(2) no
N4 C16 C17 121.7(3) no
C15 C16 C17 123.9(3) no
C16 C17 C18 119.3(3) no
C16 C17 H13 120.4 no
C18 C17 H13 120.4 no
C17 C18 C19 119.6(3) no
C17 C18 H14 120.2 no
C19 C18 H14 120.2 no
C18 C19 C20 118.6(3) no
C18 C19 H15 120.7 no
C20 C19 H15 120.7 no
N4 C20 C19 122.6(3) no
N4 C20 H16 118.7 no
C19 C20 H16 118.7 no
N5 C21 C22 122.4(3) no
N5 C21 H17 118.8 no
C22 C21 H17 118.8 no
C21 C22 C23 119.5(3) no
C21 C22 H18 120.2 no
C23 C22 H18 120.2 no
C22 C23 C24 118.6(3) no
C22 C23 H19 120.7 no
C24 C23 H19 120.7 no
C23 C24 C25 119.3(3) no
C23 C24 H20 120.3 no
C25 C24 H20 120.3 no
N5 C25 C24 122.1(2) no
N5 C25 C26 113.4(2) no
C24 C25 C26 124.5(2) no
N6 C26 C25 114.1(2) no
N6 C26 C27 121.4(2) no
C25 C26 C27 124.5(3) no
C26 C27 C28 119.8(3) no
C26 C27 H21 120.1 no
C28 C27 H21 120.1 no
C27 C28 C29 118.4(3) no
C27 C28 H22 120.8 no
C29 C28 H22 120.8 no
C28 C29 C30 119.5(3) no
C28 C29 H23 120.2 no
C30 C29 H23 120.2 no
N6 C30 C29 122.7(3) no
N6 C30 H24 118.6 no
C29 C30 H24 118.6 no

loop_
_geom_bond_atom_site_label_1
_geom_bond_atom_site_label_2
_geom_bond_site_symmetry_1
_geom_bond_site_symmetry_2
_geom_bond_distance
_geom_bond_publ_flag
Fe1 N1 . . 1.960(2) yes
Fe1 N2 . . 1.966(2) yes
Fe1 N3 . . 1.964(2) yes
Fe1 N4 . . 1.975(2) yes
Fe1 N5 . . 1.950(2) yes
Fe1 N6 . . 1.971(2) yes
FE2 CL1 . . 2.1880(8) yes
FE2 CL2 . . 2.1978(8) yes
FE2 CL3 . . 2.2109(8) yes
FE2 CL4 . . 2.1847(7) yes
FE3 CL5 . . 2.1793(8) yes
FE3 CL6 . . 2.1962(8) yes
FE3 CL7 . . 2.2116(8) yes
FE3 CL8 . . 2.1884(9) yes
N1 C1 . . 1.353(3) no
N1 C5 . . 1.358(3) no
N2 C6 . . 1.360(3) no
N2 C10 . . 1.347(3) no
N3 C11 . . 1.345(3) no
N3 C15 . . 1.370(3) no
N4 C16 . . 1.355(3) no
N4 C20 . . 1.347(3) no
N5 C21 . . 1.345(3) no
N5 C25 . . 1.361(3) no
N6 C26 . . 1.363(4) no
N6 C30 . . 1.344(3) no
C1 C2 . . 1.381(4) no
C1 H10 . . 0.95 no
C2 C3 . . 1.376(4) no
C2 H2 . . 0.95 no
C3 C4 . . 1.380(4) no
C3 H3 . . 0.95 no
C4 C5 . . 1.384(3) no
C4 H4 . . 0.95 no
C5 C6 . . 1.473(3) no
C6 C7 . . 1.382(3) no
C7 C8 . . 1.379(4) no
C7 H5 . . 0.95 no
C8 C9 . . 1.383(4) no
C8 H6 . . 0.95 no
C9 C10 . . 1.380(3) no
C9 H7 . . 0.95 no
C10 H8 . . 0.95 no
C11 C12 . . 1.378(4) no
C11 H9 . . 0.95 no
C12 C13 . . 1.382(4) no
C12 H1 . . 0.95 no
C13 C14 . . 1.373(4) no
C13 H11 . . 0.95 no
C14 C15 . . 1.379(4) no
C14 H12 . . 0.95 no
C15 C16 . . 1.472(4) no
C16 C17 . . 1.390(4) no
C17 C18 . . 1.377(4) no
C17 H13 . . 0.95 no
C18 C19 . . 1.375(4) no
C18 H14 . . 0.95 no
C19 C20 . . 1.390(4) no
C19 H15 . . 0.95 no
C20 H16 . . 0.95 no
C21 C22 . . 1.380(4) no
C21 H17 . . 0.95 no
C22 C23 . . 1.375(4) no
C22 H18 . . 0.95 no
C23 C24 . . 1.392(4) no
C23 H19 . . 0.95 no
C24 C25 . . 1.373(4) no
C24 H20 . . 0.95 no
C25 C26 . . 1.472(4) no
C26 C27 . . 1.387(4) no
C27 C28 . . 1.387(4) no
C27 H21 . . 0.95 no
C28 C29 . . 1.378(4) no
C28 H22 . . 0.95 no
C29 C30 . . 1.379(4) no
C29 H23 . . 0.95 no
C30 H24 . . 0.95 no

loop_
_geom_contact_atom_site_label_1
_geom_contact_atom_site_label_2
_geom_contact_distance
_geom_contact_site_symmetry_2
_geom_contact_publ_flag
Cl1 C4 3.345(3) 4_554 no
Cl1 C17 3.549(3) 2_656 no
Cl1 C3 3.599(3) 4_554 no
Cl2 C14 3.472(3) 4_544 no
Cl3 C3 3.576(3) 2_646 no
Cl4 C21 3.459(3) . no
Cl4 C1 3.566(3) . no
Cl5 C7 3.452(3) . no
Cl5 C28 3.515(3) 1_565 no
Cl6 C24 3.295(3) 1_565 no
Cl7 C23 3.457(3) 2_756 no
Cl7 C9 3.568(3) 4_554 no
Cl8 C11 3.454(3) 4_554 no
C14 C14 3.587(6) 3_657 no
C23 C27 3.331(4) 3_757 no
C23 C28 3.430(4) 3_757 no
C24 C27 3.438(4) 3_757 no

loop_
_geom_torsion_atom_site_label_1
_geom_torsion_atom_site_label_2
_geom_torsion_atom_site_label_3
_geom_torsion_atom_site_label_4
_geom_torsion
_geom_torsion_publ_flag
Fe1 N1 C1 C2 176.6(2) no
Fe1 N1 C5 C4 -177.7(2) no
Fe1 N1 C5 C6 2.0(3) no
Fe1 N2 C6 C5 4.8(3) no
Fe1 N2 C6 C7 -173.8(2) no
Fe1 N2 C10 C9 171.6(2) no
Fe1 N3 C11 C12 177.5(2) no
Fe1 N3 C15 C14 -177.9(2) no
Fe1 N3 C15 C16 2.8(3) no
Fe1 N4 C16 C15 5.0(3) no
Fe1 N4 C16 C17 -175.6(2) no
Fe1 N4 C20 C19 174.4(2) no
Fe1 N5 C21 C22 -177.8(2) no
Fe1 N5 C25 C24 178.7(2) no
Fe1 N5 C25 C26 -1.6(2) no
Fe1 N6 C26 C25 10.1(3) no
Fe1 N6 C26 C27 -169.9(2) no
Fe1 N6 C30 C29 171.1(2) no
N1 Fe1 N2 C6 -2.9(2) no
N1 Fe1 N2 C10 -175.9(2) no
N1 Fe1 N3 C11 -80.6(2) no
N1 Fe1 N3 C15 96.0(2) no
N1 Fe1 N4 C16 -90.2(2) no
N1 Fe1 N4 C20 95.6(2) no
N1 Fe1 N5 C21 1.8(2) no
N1 Fe1 N5 C25 -176.6(2) no
N1 Fe1 N6 C26 -44.0(10) no
N1 Fe1 N6 C30 143.0(10) no
N1 C1 C2 C3 0.2(4) no
N1 C5 C4 C3 1.3(4) no
N1 C5 C6 N2 -4.4(3) no
N1 C5 C6 C7 174.1(3) no
N2 Fe1 N1 C1 -177.0(2) no
N2 Fe1 N1 C5 0.4(2) no
N2 Fe1 N3 C11 0.7(2) no
N2 Fe1 N3 C15 177.2(2) no
N2 Fe1 N4 C16 -70(2) no
N2 Fe1 N4 C20 116(2) no
N2 Fe1 N5 C21 -79.6(2) no
N2 Fe1 N5 C25 102.0(2) no
N2 Fe1 N6 C26 -95.8(2) no
N2 Fe1 N6 C30 90.9(2) no
N2 C6 C5 C4 175.3(3) no
N2 C6 C7 C8 0.9(4) no
N2 C10 C9 C8 1.9(4) no
N3 Fe1 N1 C1 -79.5(2) no
N3 Fe1 N1 C5 97.8(2) no
N3 Fe1 N2 C6 -90.1(2) no
N3 Fe1 N2 C10 96.9(2) no
N3 Fe1 N4 C16 -2.8(2) no
N3 Fe1 N4 C20 -177.0(2) no
N3 Fe1 N5 C21 126.3(8) no
N3 Fe1 N5 C25 -52.1(9) no
N3 Fe1 N6 C26 166.4(2) no
N3 Fe1 N6 C30 -6.8(2) no
N3 C11 C12 C13 -0.6(4) no
N3 C15 C14 C13 0.5(4) no
N3 C15 C16 N4 -5.1(3) no
N3 C15 C16 C17 175.5(2) no
N4 Fe1 N1 C1 2.1(2) no
N4 Fe1 N1 C5 179.4(2) no
N4 Fe1 N2 C6 -23(2) no
N4 Fe1 N2 C10 164(2) no
N4 Fe1 N3 C11 -176.7(2) no
N4 Fe1 N3 C15 -0.2(2) no
N4 Fe1 N5 C21 97.9(2) no
N4 Fe1 N5 C25 -80.5(2) no
N4 Fe1 N6 C26 85.0(2) no
N4 Fe1 N6 C30 -88.2(2) no
N4 C16 C15 C14 175.6(2) no
N4 C16 C17 C18 0.2(4) no
N4 C20 C19 C18 0.8(4) no
N5 Fe1 N1 C1 95.8(2) no
N5 Fe1 N1 C5 -86.9(2) no
N5 Fe1 N2 C6 92.4(2) no
N5 Fe1 N2 C10 -80.6(2) no
N5 Fe1 N3 C11 154.6(7) no
N5 Fe1 N3 C15 -28.9(9) no
N5 Fe1 N4 C16 174.4(2) no
N5 Fe1 N4 C20 0.2(2) no
N5 Fe1 N6 C26 -8.7(2) no
N5 Fe1 N6 C30 178.1(2) no
N5 C21 C22 C23 -1.1(4) no
N5 C25 C24 C23 -0.2(4) no
N5 C25 C26 N6 -5.6(3) no
N5 C25 C26 C27 174.4(2) no
N6 Fe1 N1 C1 131.0(10) no
N6 Fe1 N1 C5 -52.0(10) no
N6 Fe1 N2 C6 174.1(2) no
N6 Fe1 N2 C10 1.1(2) no
N6 Fe1 N3 C11 97.5(2) no
N6 Fe1 N3 C15 -85.9(2) no
N6 Fe1 N4 C16 92.7(2) no
N6 Fe1 N4 C20 -81.5(2) no
N6 Fe1 N5 C21 -176.1(2) no
N6 Fe1 N5 C25 5.6(2) no
N6 C26 C25 C24 174.1(2) no
N6 C26 C27 C28 -3.2(4) no
N6 C30 C29 C28 -1.0(4) no
C1 N1 C5 C4 -0.1(4) no
C1 N1 C5 C6 179.6(2) no
C1 C2 C3 C4 1.0(5) no
C2 C1 N1 C5 -0.6(4) no
C2 C3 C4 C5 -1.7(4) no
C3 C4 C5 C6 -178.4(3) no
C4 C5 C6 C7 -6.2(4) no
C5 C6 N2 C10 178.4(2) no
C5 C6 C7 C8 -177.5(3) no
C6 N2 C10 C9 -1.3(4) no
C6 C7 C8 C9 -0.2(4) no
C7 C6 N2 C10 -0.2(4) no
C7 C8 C9 C10 -1.1(4) no
C11 N3 C15 C14 -1.0(4) no
C11 N3 C15 C16 179.7(2) no
C11 C12 C13 C14 0.1(4) no
C12 C11 N3 C15 1.0(4) no
C12 C13 C14 C15 -0.1(4) no
C13 C14 C15 C16 179.8(3) no
C14 C15 C16 C17 -3.8(4) no
C15 C16 N4 C20 179.8(2) no
C15 C16 C17 C18 179.5(3) no
C16 N4 C20 C19 0.4(4) no
C16 C17 C18 C19 1.0(5) no
C17 C16 N4 C20 -0.9(4) no
C17 C18 C19 C20 -1.5(4) no
C21 N5 C25 C24 0.2(3) no
C21 N5 C25 C26 179.8(2) no
C21 C22 C23 C24 1.0(4) no
C22 C21 N5 C25 0.5(4) no
C22 C23 C24 C25 -0.3(4) no
C23 C24 C25 C26 -179.9(2) no
C24 C25 C26 C27 -6.0(4) no
C25 C26 N6 C30 -175.9(2) no
C25 C26 C27 C28 176.8(2) no
C26 N6 C30 C29 -1.9(4) no
C26 C27 C28 C29 0.2(4) no
C27 C26 N6 C30 4.1(3) no
C27 C28 C29 C30 1.9(4) no
